data_7013759
loop_
_publ_author_name
'Mehdoui, Thouraya'
'Berthet, Jean-Claude'
'Thu\'ery, Pierre'
'Ephritikhine, Michel'

_publ_section_title
;
 Lanthanide(III)/actinide(III) differentiation in coordination of azine
 molecules to tris(cyclopentadienyl) complexes of cerium and uranium.
;
_journal_issue 4
_journal_name_full 'Dalton transactions (Cambridge, England : 2003)'
_journal_page_first 579
_journal_page_last 590
_journal_paper_doi 10.1039/b313992a
_journal_year 2004
_chemical_formula_sum 'C28 H43 N2 Si3 U'
_chemical_formula_weight 729.94
_space_group_IT_number 14
_symmetry_cell_setting monoclinic
_symmetry_space_group_name_Hall '-P 2ybc'
_symmetry_space_group_name_H-M 'P 1 21/c 1'
_atom_sites_solution_hydrogens geom
_atom_sites_solution_primary direct
_atom_sites_solution_secondary difmap
_audit_creation_method SHELXL-97
_cell_angle_alpha 90.00
_cell_angle_beta 90.699(6)
_cell_angle_gamma 90.00
_cell_formula_units_Z 4
_cell_length_a 11.4253(10)
_cell_length_b 17.4702(18)
_cell_length_c 15.5095(15)
_cell_measurement_reflns_used 20594
_cell_measurement_temperature 100(2)
_cell_measurement_theta_max 25.68
_cell_measurement_theta_min 2.63
_cell_volume 3095.5(5)
_computing_cell_refinement 'DENZO-SMN (Otwinowski & Minor, 1997)'
_computing_data_collection 'Kappa-CCD software (Nonius B.V., 1998)'
_computing_data_reduction 'DENZO-SMN (Otwinowski & Minor, 1997)'
_computing_molecular_graphics 'SHELXTL (Sheldrick, 1999)'
_computing_publication_material 'SHELXTL (Sheldrick, 1999)'
_computing_structure_refinement 'SHELXL-97 (Sheldrick, 1997)'
_computing_structure_solution 'SHELXS-97 (Sheldrick, 1997)'
_diffrn_ambient_temperature 293(2)
_diffrn_measured_fraction_theta_full 0.994
_diffrn_measured_fraction_theta_max 0.994
_diffrn_measurement_device_type 'Nonius Kappa-CCD'
_diffrn_measurement_method '\f scans'
_diffrn_radiation_monochromator graphite
_diffrn_radiation_source 'fine-focus sealed tube'
_diffrn_radiation_type MoK\a
_diffrn_radiation_wavelength 0.71073
_diffrn_reflns_av_R_equivalents 0.0733
_diffrn_reflns_av_sigmaI/netI 0.1135
_diffrn_reflns_limit_h_max 13
_diffrn_reflns_limit_h_min -13
_diffrn_reflns_limit_k_max 21
_diffrn_reflns_limit_k_min -21
_diffrn_reflns_limit_l_max 18
_diffrn_reflns_limit_l_min -18
_diffrn_reflns_number 20594
_diffrn_reflns_theta_full 25.68
_diffrn_reflns_theta_max 25.68
_diffrn_reflns_theta_min 2.63
_diffrn_standards_decay_% 0
_diffrn_standards_interval_time 0
_exptl_absorpt_coefficient_mu 5.378
_exptl_absorpt_correction_T_max 0.650
_exptl_absorpt_correction_T_min 0.251
_exptl_absorpt_correction_type refdelf
_exptl_absorpt_process_details 'program DELABS from PLATON (Spek, 2000)'
_exptl_crystal_colour 'translucent dark brown'
_exptl_crystal_density_diffrn 1.566
_exptl_crystal_density_meas ?
_exptl_crystal_description irregular
_exptl_crystal_F_000 1436
_exptl_crystal_size_max 0.30
_exptl_crystal_size_mid 0.15
_exptl_crystal_size_min 0.08
_refine_diff_density_max 0.723
_refine_diff_density_min -0.909
_refine_diff_density_rms 0.165
_refine_ls_extinction_method none
_refine_ls_goodness_of_fit_ref 0.996
_refine_ls_hydrogen_treatment constr
_refine_ls_matrix_type full
_refine_ls_number_parameters 316
_refine_ls_number_reflns 5847
_refine_ls_number_restraints 0
_refine_ls_restrained_S_all 0.996
_refine_ls_R_factor_all 0.1099
_refine_ls_R_factor_gt 0.0504
_refine_ls_shift/su_max 0.000
_refine_ls_shift/su_mean 0.000
_refine_ls_structure_factor_coef Fsqd
_refine_ls_weighting_details 'calc w=1/[\s^2^(Fo^2^)+(0.0120P)^2^+0.2968P] where P=(Fo^2^+2Fc^2^)/3'
_refine_ls_weighting_scheme calc
_refine_ls_wR_factor_gt 0.0787
_refine_ls_wR_factor_ref 0.0934
_reflns_number_gt 3630
_reflns_number_total 5847
_reflns_threshold_expression >2sigma(I)
_cod_data_source_file b313992a.txt
_cod_data_source_block (U,SiMe~3~,pyrimidine)
_cod_original_sg_symbol_H-M 'P 21/c'
_cod_database_code 7013759

loop_
_symmetry_equiv_pos_as_xyz
'x, y, z'
'-x, y+1/2, -z+1/2'
'-x, -y, -z'
'x, -y-1/2, z-1/2'

loop_
_atom_site_label
_atom_site_type_symbol
_atom_site_fract_x
_atom_site_fract_y
_atom_site_fract_z
_atom_site_U_iso_or_equiv
_atom_site_adp_type
_atom_site_occupancy
_atom_site_symmetry_multiplicity
_atom_site_calc_flag
_atom_site_refinement_flags
_atom_site_disorder_assembly
_atom_site_disorder_group
U U 0.16946(3) 0.085112(19) 0.72329(2) 0.03051(11) Uani 1 1 d . . .
Si1 Si -0.1887(2) 0.03102(14) 0.78784(18) 0.0361(6) Uani 1 1 d . . .
Si2 Si 0.3402(2) -0.12195(14) 0.75645(16) 0.0356(6) Uani 1 1 d . . .
Si3 Si 0.3838(2) 0.20536(16) 0.54251(17) 0.0413(7) Uani 1 1 d . . .
N1 N 0.0428(6) 0.1761(4) 0.6181(5) 0.0339(18) Uani 1 1 d . . .
N2 N -0.0199(6) 0.3055(4) 0.5929(5) 0.043(2) Uani 1 1 d . . .
C1 C -0.0428(7) 0.0726(5) 0.8173(6) 0.034(2) Uani 1 1 d . . .
C2 C 0.0459(7) 0.0386(5) 0.8688(6) 0.035(2) Uani 1 1 d . . .
H2 H 0.0514 -0.0132 0.8821 0.042 Uiso 1 1 calc R . .
C3 C 0.1239(7) 0.0951(5) 0.8966(6) 0.037(2) Uani 1 1 d . . .
H3 H 0.1900 0.0867 0.9308 0.044 Uiso 1 1 calc R . .
C4 C 0.0875(7) 0.1664(6) 0.8650(6) 0.042(2) Uani 1 1 d . . .
H4 H 0.1237 0.2134 0.8741 0.050 Uiso 1 1 calc R . .
C5 C -0.0153(7) 0.1523(5) 0.8164(6) 0.037(2) Uani 1 1 d . . .
H5 H -0.0590 0.1896 0.7879 0.045 Uiso 1 1 calc R . .
C6 C -0.2894(7) 0.0569(6) 0.8770(6) 0.050(3) Uani 1 1 d . . .
H6A H -0.2605 0.0355 0.9302 0.075 Uiso 1 1 calc R . .
H6B H -0.3661 0.0369 0.8647 0.075 Uiso 1 1 calc R . .
H6C H -0.2936 0.1116 0.8821 0.075 Uiso 1 1 calc R . .
C7 C -0.2472(7) 0.0687(5) 0.6848(6) 0.041(2) Uani 1 1 d . . .
H7A H -0.2392 0.1234 0.6840 0.061 Uiso 1 1 calc R . .
H7B H -0.3284 0.0553 0.6790 0.061 Uiso 1 1 calc R . .
H7C H -0.2045 0.0470 0.6378 0.061 Uiso 1 1 calc R . .
C8 C -0.1782(7) -0.0758(5) 0.7838(6) 0.040(2) Uani 1 1 d . . .
H8A H -0.1393 -0.0910 0.7320 0.061 Uiso 1 1 calc R . .
H8B H -0.2554 -0.0975 0.7844 0.061 Uiso 1 1 calc R . .
H8C H -0.1344 -0.0938 0.8330 0.061 Uiso 1 1 calc R . .
C9 C 0.2329(6) -0.0678(4) 0.6886(5) 0.029(2) Uani 1 1 d . . .
C10 C 0.1082(7) -0.0683(5) 0.7011(6) 0.035(2) Uani 1 1 d . . .
H10 H 0.0701 -0.0907 0.7473 0.042 Uiso 1 1 calc R . .
C11 C 0.0530(7) -0.0293(5) 0.6322(6) 0.032(2) Uani 1 1 d . . .
H11 H -0.0268 -0.0204 0.6253 0.039 Uiso 1 1 calc R . .
C12 C 0.1414(7) -0.0066(5) 0.5760(6) 0.033(2) Uani 1 1 d . . .
H12 H 0.1300 0.0197 0.5245 0.040 Uiso 1 1 calc R . .
C13 C 0.2490(7) -0.0296(5) 0.6095(6) 0.036(2) Uani 1 1 d . . .
H13 H 0.3208 -0.0211 0.5836 0.043 Uiso 1 1 calc R . .
C14 C 0.3198(7) -0.0990(6) 0.8730(6) 0.050(3) Uani 1 1 d . . .
H14A H 0.2391 -0.1060 0.8876 0.074 Uiso 1 1 calc R . .
H14B H 0.3420 -0.0469 0.8836 0.074 Uiso 1 1 calc R . .
H14C H 0.3677 -0.1325 0.9076 0.074 Uiso 1 1 calc R . .
C15 C 0.4919(7) -0.0991(5) 0.7224(6) 0.039(2) Uani 1 1 d . . .
H15A H 0.5442 -0.1385 0.7423 0.059 Uiso 1 1 calc R . .
H15B H 0.5153 -0.0509 0.7467 0.059 Uiso 1 1 calc R . .
H15C H 0.4944 -0.0962 0.6606 0.059 Uiso 1 1 calc R . .
C16 C 0.3160(7) -0.2262(5) 0.7409(7) 0.050(3) Uani 1 1 d . . .
H16A H 0.2433 -0.2407 0.7667 0.074 Uiso 1 1 calc R . .
H16B H 0.3790 -0.2542 0.7677 0.074 Uiso 1 1 calc R . .
H16C H 0.3133 -0.2376 0.6804 0.074 Uiso 1 1 calc R . .
C17 C 0.3607(7) 0.1680(5) 0.6532(6) 0.036(2) Uani 1 1 d . . .
C18 C 0.4095(7) 0.1018(5) 0.6905(6) 0.038(2) Uani 1 1 d . . .
H18 H 0.4439 0.0620 0.6601 0.046 Uiso 1 1 calc R . .
C19 C 0.3987(7) 0.1044(5) 0.7792(6) 0.040(2) Uani 1 1 d . . .
H19 H 0.4220 0.0665 0.8178 0.048 Uiso 1 1 calc R . .
C20 C 0.3468(7) 0.1740(5) 0.8005(6) 0.040(2) Uani 1 1 d . . .
H20 H 0.3317 0.1913 0.8560 0.048 Uiso 1 1 calc R . .
C21 C 0.3217(7) 0.2127(5) 0.7255(6) 0.033(2) Uani 1 1 d . . .
H21 H 0.2853 0.2602 0.7220 0.040 Uiso 1 1 calc R . .
C22 C 0.2896(7) 0.1553(6) 0.4584(6) 0.045(3) Uani 1 1 d . . .
H22A H 0.2090 0.1689 0.4665 0.068 Uiso 1 1 calc R . .
H22B H 0.2985 0.1009 0.4642 0.068 Uiso 1 1 calc R . .
H22C H 0.3135 0.1708 0.4019 0.068 Uiso 1 1 calc R . .
C23 C 0.5408(8) 0.1915(6) 0.5150(7) 0.058(3) Uani 1 1 d . . .
H23A H 0.5561 0.2150 0.4603 0.088 Uiso 1 1 calc R . .
H23B H 0.5577 0.1378 0.5117 0.088 Uiso 1 1 calc R . .
H23C H 0.5894 0.2147 0.5586 0.088 Uiso 1 1 calc R . .
C24 C 0.3518(8) 0.3114(5) 0.5456(6) 0.048(3) Uani 1 1 d . . .
H24A H 0.2689 0.3192 0.5503 0.072 Uiso 1 1 calc R . .
H24B H 0.3790 0.3349 0.4936 0.072 Uiso 1 1 calc R . .
H24C H 0.3910 0.3339 0.5944 0.072 Uiso 1 1 calc R . .
C25 C 0.0384(7) 0.2525(5) 0.6341(6) 0.039(2) Uani 1 1 d . . .
H25 H 0.0832 0.2694 0.6809 0.046 Uiso 1 1 calc R . .
C26 C -0.0828(7) 0.2814(6) 0.5240(6) 0.041(2) Uani 1 1 d . . .
H26 H -0.1244 0.3169 0.4912 0.049 Uiso 1 1 calc R . .
C27 C -0.0866(7) 0.2056(5) 0.5012(6) 0.040(2) Uani 1 1 d . . .
H27 H -0.1310 0.1894 0.4539 0.048 Uiso 1 1 calc R . .
C28 C -0.0228(7) 0.1537(5) 0.5504(6) 0.037(2) Uani 1 1 d . . .
H28 H -0.0256 0.1021 0.5360 0.045 Uiso 1 1 calc R . .

loop_
_atom_site_aniso_label
_atom_site_aniso_U_11
_atom_site_aniso_U_22
_atom_site_aniso_U_33
_atom_site_aniso_U_23
_atom_site_aniso_U_13
_atom_site_aniso_U_12
U 0.02968(16) 0.02942(17) 0.03242(17) -0.0017(2) -0.00083(12) -0.0006(2)
Si1 0.0285(14) 0.0346(14) 0.0451(17) 0.0001(13) -0.0015(12) -0.0003(12)
Si2 0.0333(13) 0.0317(13) 0.0417(18) 0.0011(12) -0.0019(12) 0.0012(12)
Si3 0.0421(15) 0.0476(17) 0.0342(16) 0.0011(13) 0.0035(13) -0.0027(13)
N1 0.032(4) 0.033(5) 0.036(5) -0.003(4) -0.001(4) 0.004(3)
N2 0.042(5) 0.041(5) 0.044(5) -0.001(4) -0.004(4) 0.004(4)
C1 0.037(5) 0.029(6) 0.036(5) 0.005(4) 0.005(4) 0.003(4)
C2 0.031(5) 0.036(6) 0.039(6) 0.004(5) 0.013(4) -0.008(4)
C3 0.028(4) 0.040(6) 0.043(5) -0.003(5) 0.001(4) -0.002(5)
C4 0.039(5) 0.051(7) 0.035(6) -0.021(5) 0.002(5) -0.011(5)
C5 0.035(5) 0.030(5) 0.046(6) -0.005(5) 0.005(5) -0.004(4)
C6 0.031(5) 0.062(7) 0.057(7) -0.004(5) 0.009(5) -0.010(5)
C7 0.036(5) 0.035(6) 0.051(6) 0.000(5) -0.003(4) 0.006(4)
C8 0.031(4) 0.032(5) 0.059(6) 0.005(6) -0.002(4) -0.007(5)
C9 0.025(4) 0.026(5) 0.036(5) -0.006(4) -0.003(4) 0.001(4)
C10 0.040(5) 0.027(6) 0.039(5) 0.001(4) 0.004(4) 0.000(4)
C11 0.031(5) 0.028(5) 0.038(6) -0.006(4) -0.002(4) 0.002(4)
C12 0.035(5) 0.030(5) 0.034(5) 0.002(4) -0.001(4) -0.007(4)
C13 0.033(5) 0.038(5) 0.037(6) -0.010(4) 0.006(4) -0.005(4)
C14 0.038(5) 0.060(8) 0.050(6) 0.011(6) 0.001(5) 0.004(5)
C15 0.033(5) 0.047(7) 0.038(5) 0.000(5) -0.005(4) 0.008(4)
C16 0.035(5) 0.046(6) 0.068(7) 0.003(5) -0.012(5) -0.001(5)
C17 0.030(5) 0.032(5) 0.044(6) 0.007(5) 0.008(4) 0.000(4)
C18 0.030(5) 0.040(7) 0.045(6) -0.002(5) -0.001(4) -0.002(4)
C19 0.031(5) 0.037(6) 0.051(6) 0.009(5) -0.008(4) -0.008(4)
C20 0.043(6) 0.045(6) 0.033(6) -0.001(5) 0.001(5) -0.013(5)
C21 0.031(5) 0.027(5) 0.041(6) -0.008(4) -0.001(4) 0.002(4)
C22 0.048(6) 0.051(6) 0.037(6) 0.006(5) 0.006(5) 0.001(5)
C23 0.049(6) 0.078(8) 0.048(7) -0.005(6) 0.000(5) -0.012(6)
C24 0.069(7) 0.040(6) 0.035(6) 0.008(5) 0.003(5) -0.007(5)
C25 0.037(5) 0.033(6) 0.046(6) -0.007(5) -0.005(4) 0.000(5)
C26 0.037(5) 0.046(6) 0.039(6) -0.001(5) 0.001(5) 0.005(5)
C27 0.038(5) 0.047(6) 0.034(6) -0.002(5) -0.005(4) 0.008(5)
C28 0.042(5) 0.033(5) 0.037(6) -0.006(5) 0.003(5) -0.009(5)

loop_
_atom_type_symbol
_atom_type_description
_atom_type_scat_dispersion_real
_atom_type_scat_dispersion_imag
_atom_type_scat_source
C C 0.0033 0.0016 'International Tables Vol C Tables 4.2.6.8 and 6.1.1.4'
H H 0.0000 0.0000 'International Tables Vol C Tables 4.2.6.8 and 6.1.1.4'
N N 0.0061 0.0033 'International Tables Vol C Tables 4.2.6.8 and 6.1.1.4'
U U -9.6767 9.6646 'International Tables Vol C Tables 4.2.6.8 and 6.1.1.4'
Si Si 0.0817 0.0704 'International Tables Vol C Tables 4.2.6.8 and 6.1.1.4'

loop_
_geom_angle_atom_site_label_1
_geom_angle_atom_site_label_2
_geom_angle_atom_site_label_3
_geom_angle
_geom_angle_site_symmetry_1
_geom_angle_site_symmetry_3
_geom_angle_publ_flag
N1 U C3 116.7(2) . . ?
N1 U C19 128.2(2) . . ?
C3 U C19 82.9(3) . . ?
N1 U C11 82.3(2) . . ?
C3 U C11 116.6(3) . . ?
C19 U C11 133.8(3) . . ?
N1 U C4 89.6(3) . . ?
C3 U C4 29.3(3) . . ?
C19 U C4 91.0(3) . . ?
C11 U C4 127.2(3) . . ?
N1 U C10 111.1(2) . . ?
C3 U C10 97.5(3) . . ?
C19 U C10 113.0(3) . . ?
C11 U C10 29.3(2) . . ?
C4 U C10 120.0(3) . . ?
N1 U C2 112.9(2) . . ?
C3 U C2 29.1(2) . . ?
C19 U C2 105.5(3) . . ?
C11 U C2 87.6(3) . . ?
C4 U C2 48.3(3) . . ?
C10 U C2 72.1(3) . . ?
N1 U C12 77.8(2) . . ?
C3 U C12 144.2(3) . . ?
C19 U C12 115.0(3) . . ?
C11 U C12 29.0(2) . . ?
C4 U C12 153.7(2) . . ?
C10 U C12 47.5(3) . . ?
C2 U C12 115.9(3) . . ?
N1 U C18 110.4(2) . . ?
C3 U C18 111.5(3) . . ?
C19 U C18 28.7(2) . . ?
C11 U C18 116.4(3) . . ?
C4 U C18 115.3(3) . . ?
C10 U C18 108.7(2) . . ?
C2 U C18 132.8(3) . . ?
C12 U C18 90.8(3) . . ?
N1 U C20 108.2(2) . . ?
C3 U C20 72.1(3) . . ?
C19 U C20 28.9(2) . . ?
C11 U C20 162.4(3) . . ?
C4 U C20 68.3(3) . . ?
C10 U C20 139.7(3) . . ?
C2 U C20 100.7(3) . . ?
C12 U C20 137.5(2) . . ?
C18 U C20 47.1(3) . . ?
N1 U C9 125.6(2) . . ?
C3 U C9 107.4(3) . . ?
C19 U C9 86.0(2) . . ?
C11 U C9 49.0(2) . . ?
C4 U C9 136.2(3) . . ?
C10 U C9 29.7(2) . . ?
C2 U C9 90.7(3) . . ?
C12 U C9 48.0(2) . . ?
C18 U C9 79.1(2) . . ?
C20 U C9 114.8(3) . . ?
N1 U C21 82.4(2) . . ?
C3 U C21 93.5(3) . . ?
C19 U C21 47.2(3) . . ?
C11 U C21 149.8(3) . . ?
C4 U C21 78.5(3) . . ?
C10 U C21 155.8(2) . . ?
C2 U C21 122.4(3) . . ?
C12 U C21 121.6(2) . . ?
C18 U C21 47.1(2) . . ?
C20 U C21 28.2(2) . . ?
C9 U C21 126.1(2) . . ?
C7 Si1 C6 109.6(4) . . ?
C7 Si1 C1 112.7(4) . . ?
C6 Si1 C1 106.3(4) . . ?
C7 Si1 C8 110.5(4) . . ?
C6 Si1 C8 107.9(4) . . ?
C1 Si1 C8 109.8(4) . . ?
C16 Si2 C15 108.1(4) . . ?
C16 Si2 C9 109.2(4) . . ?
C15 Si2 C9 109.8(4) . . ?
C16 Si2 C14 108.4(5) . . ?
C15 Si2 C14 110.9(4) . . ?
C9 Si2 C14 110.4(4) . . ?
C17 Si3 C23 108.3(4) . . ?
C17 Si3 C24 106.9(4) . . ?
C23 Si3 C24 108.7(5) . . ?
C17 Si3 C22 112.8(4) . . ?
C23 Si3 C22 108.8(4) . . ?
C24 Si3 C22 111.2(4) . . ?
C28 N1 C25 114.1(8) . . ?
C28 N1 U 126.5(6) . . ?
C25 N1 U 119.4(6) . . ?
C25 N2 C26 115.6(8) . . ?
C2 C1 C5 104.9(8) . . ?
C2 C1 Si1 127.3(7) . . ?
C5 C1 Si1 124.9(7) . . ?
C2 C1 U 73.3(4) . . ?
C5 C1 U 74.4(5) . . ?
Si1 C1 U 131.8(4) . . ?
C3 C2 C1 109.2(8) . . ?
C3 C2 U 73.5(5) . . ?
C1 C2 U 77.7(5) . . ?
C2 C3 C4 109.6(8) . . ?
C2 C3 U 77.4(5) . . ?
C4 C3 U 76.9(5) . . ?
C3 C4 C5 105.9(8) . . ?
C3 C4 U 73.8(5) . . ?
C5 C4 U 77.0(5) . . ?
C4 C5 C1 110.4(9) . . ?
C4 C5 U 73.9(5) . . ?
C1 C5 U 76.5(5) . . ?
C13 C9 C10 105.0(7) . . ?
C13 C9 Si2 129.8(6) . . ?
C10 C9 Si2 124.5(6) . . ?
C13 C9 U 75.8(5) . . ?
C10 C9 U 73.9(4) . . ?
Si2 C9 U 122.8(4) . . ?
C11 C10 C9 109.2(8) . . ?
C11 C10 U 74.9(5) . . ?
C9 C10 U 76.4(5) . . ?
C12 C11 C10 106.8(7) . . ?
C12 C11 U 76.6(5) . . ?
C10 C11 U 75.8(5) . . ?
C13 C12 C11 109.2(8) . . ?
C13 C12 U 76.6(5) . . ?
C11 C12 U 74.4(5) . . ?
C12 C13 C9 109.8(7) . . ?
C12 C13 U 74.9(5) . . ?
C9 C13 U 75.3(5) . . ?
C18 C17 C21 104.4(8) . . ?
C18 C17 Si3 127.5(7) . . ?
C21 C17 Si3 125.3(7) . . ?
C18 C17 U 74.1(5) . . ?
C21 C17 U 74.5(5) . . ?
Si3 C17 U 130.5(4) . . ?
C19 C18 C17 110.0(8) . . ?
C19 C18 U 74.0(5) . . ?
C17 C18 U 77.1(5) . . ?
C18 C19 C20 108.0(8) . . ?
C18 C19 U 77.3(5) . . ?
C20 C19 U 77.1(5) . . ?
C21 C20 C19 108.2(8) . . ?
C21 C20 U 76.6(5) . . ?
C19 C20 U 74.0(5) . . ?
C20 C21 C17 109.3(8) . . ?
C20 C21 U 75.2(5) . . ?
C17 C21 U 76.1(5) . . ?
N2 C25 N1 128.8(9) . . ?
N2 C26 C27 121.4(9) . . ?
C26 C27 C28 118.3(9) . . ?
N1 C28 C27 121.8(9) . . ?

loop_
_geom_bond_atom_site_label_1
_geom_bond_atom_site_label_2
_geom_bond_distance
_geom_bond_site_symmetry_2
_geom_bond_publ_flag
U N1 2.688(7) . ?
U C3 2.749(8) . ?
U C19 2.770(8) . ?
U C11 2.778(8) . ?
U C4 2.788(8) . ?
U C10 2.790(8) . ?
U C2 2.797(8) . ?
U C12 2.806(9) . ?
U C18 2.810(8) . ?
U C20 2.809(8) . ?
U C9 2.822(8) . ?
U C21 2.827(8) . ?
U C5 2.827(8) . ?
U C13 2.828(8) . ?
U C17 2.848(8) . ?
U C1 2.853(8) . ?
Si1 C7 1.847(9) . ?
Si1 C6 1.866(9) . ?
Si1 C1 1.869(9) . ?
Si1 C8 1.871(8) . ?
Si2 C16 1.858(9) . ?
Si2 C15 1.861(8) . ?
Si2 C9 1.863(8) . ?
Si2 C14 1.868(9) . ?
Si3 C17 1.858(9) . ?
Si3 C23 1.865(9) . ?
Si3 C24 1.889(9) . ?
Si3 C22 1.895(9) . ?
N1 C28 1.341(10) . ?
N1 C25 1.360(11) . ?
N2 C25 1.303(11) . ?
N2 C26 1.348(11) . ?
C1 C2 1.414(11) . ?
C1 C5 1.428(12) . ?
C2 C3 1.394(11) . ?
C3 C4 1.401(12) . ?
C4 C5 1.408(12) . ?
C9 C13 1.411(11) . ?
C9 C10 1.441(11) . ?
C10 C11 1.410(12) . ?
C11 C12 1.399(11) . ?
C12 C13 1.387(11) . ?
C17 C18 1.406(11) . ?
C17 C21 1.441(12) . ?
C18 C19 1.383(12) . ?
C19 C20 1.395(12) . ?
C20 C21 1.372(12) . ?
C26 C27 1.371(12) . ?
C27 C28 1.386(12) . ?
